data_4033295
loop_
_publ_author_name
'Guo, Yu-Jing'
'Lu, Shuai'
'Tian, Lu-Lu'
'Huang, En-Ling'
'Hao, Xin-Qi'
'Zhu, Xinju'
'Shao, Tian'
'Song, Mao-Ping'

_publ_section_title
;
 Iodine-Mediated Difunctionalization of Imidazopyridines with Sodium
 Sulfinates: Synthesis of Sulfones and Sulfides.
;
_journal_name_full 'The Journal of organic chemistry'
_journal_paper_doi 10.1021/acs.joc.7b02734
_journal_year 2017
_chemical_formula_moiety 'C19 H14 N2 O2 S'
_chemical_formula_sum 'C19 H14 N2 O2 S'
_chemical_formula_weight 334.38
_space_group_crystal_system monoclinic
_space_group_IT_number 14
_space_group_name_Hall '-P 2yn'
_space_group_name_H-M_alt 'P 1 21/n 1'
_symmetry_space_group_name_Hall '-P 2yn'
_symmetry_space_group_name_H-M 'P 1 21/n 1'
_atom_sites_solution_hydrogens geom
_atom_sites_solution_primary direct
_audit_creation_date 2017-03-20
_audit_creation_method
;
Olex2 1.2
(compiled 2017.03.02 svn.r3394 for OlexSys, GUI svn.r5324)
;
_cell_angle_alpha 90
_cell_angle_beta 104.043(5)
_cell_angle_gamma 90
_cell_formula_units_Z 8
_cell_length_a 14.4718(7)
_cell_length_b 10.0431(2)
_cell_length_c 23.5998(12)
_cell_measurement_reflns_used 4276
_cell_measurement_temperature 293(2)
_cell_measurement_theta_max 70.9070
_cell_measurement_theta_min 4.0800
_cell_volume 3327.5(3)
_computing_cell_refinement
;
CrysAlisPro, Agilent Technologies,
Version 1.171.37.35 (release 13-08-2014 CrysAlis171 .NET)
(compiled Aug 13 2014,18:06:01)
;
_computing_data_collection
;
CrysAlisPro, Agilent Technologies,
Version 1.171.37.35 (release 13-08-2014 CrysAlis171 .NET)
(compiled Aug 13 2014,18:06:01)
;
_computing_data_reduction
;
CrysAlisPro, Agilent Technologies,
Version 1.171.37.35 (release 13-08-2014 CrysAlis171 .NET)
(compiled Aug 13 2014,18:06:01)
;
_computing_molecular_graphics 'Olex2 (Dolomanov et al., 2009)'
_computing_publication_material 'Olex2 (Dolomanov et al., 2009)'
_computing_structure_refinement 'ShelXL (Sheldrick, 2015)'
_computing_structure_solution 'ShelXS (Sheldrick, 2008)'
_diffrn_ambient_temperature 293(2)
_diffrn_detector 'CCD plate'
_diffrn_detector_area_resol_mean 16.2312
_diffrn_detector_type Eos
_diffrn_measured_fraction_theta_full 0.999
_diffrn_measured_fraction_theta_max 0.999
_diffrn_measurement_details
;
#__ type_ start__ end____ width___ exp.time_
  1 omega -107.00  -76.00   1.0000    1.0000
omega____ theta____ kappa____ phi______ frames
    -      -33.5000  178.0000  -60.0000 31

#__ type_ start__ end____ width___ exp.time_
  2 omega  -47.00   34.00   1.0000    1.0000
omega____ theta____ kappa____ phi______ frames
    -      -33.5000   37.0000   30.0000 81

#__ type_ start__ end____ width___ exp.time_
  3 omega  -65.00  -35.00   1.0000    1.0000
omega____ theta____ kappa____ phi______ frames
    -      -33.5000  178.0000  -60.0000 30

#__ type_ start__ end____ width___ exp.time_
  4 omega   79.00  104.00   1.0000    1.0000
omega____ theta____ kappa____ phi______ frames
    -       36.4734  178.0000 -180.0000 25

#__ type_ start__ end____ width___ exp.time_
  5 omega  -27.00    5.00   1.0000    1.0000
omega____ theta____ kappa____ phi______ frames
    -       36.4734  -57.0000    0.0000 32

#__ type_ start__ end____ width___ exp.time_
  6 omega   59.00  110.00   1.0000    1.0000
omega____ theta____ kappa____ phi______ frames
    -       36.4734  178.0000 -120.0000 51

#__ type_ start__ end____ width___ exp.time_
  7 omega   68.00   94.00   1.0000    1.0000
omega____ theta____ kappa____ phi______ frames
    -       36.4734  178.0000    0.0000 26

#__ type_ start__ end____ width___ exp.time_
  8 omega  -33.00   31.00   1.0000    1.0000
omega____ theta____ kappa____ phi______ frames
    -       36.4734  -77.0000 -180.0000 64

#__ type_ start__ end____ width___ exp.time_
  9 omega   -2.00   39.00   1.0000    1.0000
omega____ theta____ kappa____ phi______ frames
    -       36.4734  -99.0000 -120.0000 41

#__ type_ start__ end____ width___ exp.time_
 10 omega   75.00  110.00   1.0000    1.0000
omega____ theta____ kappa____ phi______ frames
    -       36.4734  178.0000  -90.0000 35

#__ type_ start__ end____ width___ exp.time_
 11 omega   65.00   91.00   1.0000    1.0000
omega____ theta____ kappa____ phi______ frames
    -       36.4734  178.0000   90.0000 26

#__ type_ start__ end____ width___ exp.time_
 12 omega   18.00   61.00   1.0000    1.0000
omega____ theta____ kappa____ phi______ frames
    -       36.4734   57.0000  -30.0000 43

#__ type_ start__ end____ width___ exp.time_
 13 omega   63.00   98.00   1.0000    1.0000
omega____ theta____ kappa____ phi______ frames
    -       36.4734   57.0000  -30.0000 35

#__ type_ start__ end____ width___ exp.time_
 14 omega   13.00   54.00   1.0000    1.0000
omega____ theta____ kappa____ phi______ frames
    -       36.4734  -57.0000    0.0000 41

#__ type_ start__ end____ width___ exp.time_
 15 omega   39.00   64.00   1.0000    5.5000
omega____ theta____ kappa____ phi______ frames
    -      108.0000  -45.0000 -180.0000 25

#__ type_ start__ end____ width___ exp.time_
 16 omega   37.00   91.00   1.0000    5.5000
omega____ theta____ kappa____ phi______ frames
    -      108.0000  -30.0000  120.0000 54

#__ type_ start__ end____ width___ exp.time_
 17 omega  102.00  165.00   1.0000    5.5000
omega____ theta____ kappa____ phi______ frames
    -      108.0000   92.0000  101.0000 63

#__ type_ start__ end____ width___ exp.time_
 18 omega   67.00   98.00   1.0000    5.5000
omega____ theta____ kappa____ phi______ frames
    -      108.0000  -94.0000   60.0000 31

#__ type_ start__ end____ width___ exp.time_
 19 omega   68.00   95.00   1.0000    5.5000
omega____ theta____ kappa____ phi______ frames
    -      108.0000  178.0000 -120.0000 27

#__ type_ start__ end____ width___ exp.time_
 20 omega   43.00   91.00   1.0000    5.5000
omega____ theta____ kappa____ phi______ frames
    -      108.0000  -30.0000   30.0000 48

#__ type_ start__ end____ width___ exp.time_
 21 omega   41.00   98.00   1.0000    5.5000
omega____ theta____ kappa____ phi______ frames
    -      108.0000  -45.0000  -30.0000 57

#__ type_ start__ end____ width___ exp.time_
 22 omega   37.00   79.00   1.0000    5.5000
omega____ theta____ kappa____ phi______ frames
    -      108.0000  -30.0000 -150.0000 42

#__ type_ start__ end____ width___ exp.time_
 23 omega   40.00   88.00   1.0000    5.5000
omega____ theta____ kappa____ phi______ frames
    -      108.0000  -45.0000   30.0000 48

#__ type_ start__ end____ width___ exp.time_
 24 omega   51.00  107.00   1.0000    5.5000
omega____ theta____ kappa____ phi______ frames
    -      108.0000  -94.0000  -30.0000 56

#__ type_ start__ end____ width___ exp.time_
 25 omega   43.00  153.00   1.0000    5.5000
omega____ theta____ kappa____ phi______ frames
    -      108.0000  -15.0000  -90.0000 110
;
_diffrn_measurement_device 'four-circle diffractometer'
_diffrn_measurement_device_type 'Xcalibur, Eos, Gemini'
_diffrn_measurement_method '\w scans'
_diffrn_orient_matrix_UB_11 0.0086237000
_diffrn_orient_matrix_UB_12 0.1000515000
_diffrn_orient_matrix_UB_13 -0.0479642000
_diffrn_orient_matrix_UB_21 0.0504752000
_diffrn_orient_matrix_UB_22 0.0994001000
_diffrn_orient_matrix_UB_23 0.0472055000
_diffrn_orient_matrix_UB_31 0.0970520000
_diffrn_orient_matrix_UB_32 -0.0606331000
_diffrn_orient_matrix_UB_33 -0.0018336000
_diffrn_radiation_monochromator graphite
_diffrn_radiation_probe x-ray
_diffrn_radiation_type CuK\a
_diffrn_radiation_wavelength 1.54184
_diffrn_reflns_av_R_equivalents 0.0260
_diffrn_reflns_av_unetI/netI 0.0273
_diffrn_reflns_Laue_measured_fraction_full 0.999
_diffrn_reflns_Laue_measured_fraction_max 0.999
_diffrn_reflns_limit_h_max 17
_diffrn_reflns_limit_h_min -8
_diffrn_reflns_limit_k_max 11
_diffrn_reflns_limit_k_min -11
_diffrn_reflns_limit_l_max 27
_diffrn_reflns_limit_l_min -28
_diffrn_reflns_number 14425
_diffrn_reflns_point_group_measured_fraction_full 0.999
_diffrn_reflns_point_group_measured_fraction_max 0.999
_diffrn_reflns_theta_full 67.044
_diffrn_reflns_theta_max 67.043
_diffrn_reflns_theta_min 3.269
_diffrn_source 'Enhance (Cu) X-ray Source'
_exptl_absorpt_coefficient_mu 1.837
_exptl_absorpt_correction_T_max 1.00000
_exptl_absorpt_correction_T_min 0.78451
_exptl_absorpt_correction_type multi-scan
_exptl_absorpt_process_details
;
CrysAlisPro, Agilent Technologies,
Version 1.171.37.35 (release 13-08-2014 CrysAlis171 .NET)
(compiled Aug 13 2014,18:06:01)
Empirical absorption correction using spherical harmonics,
 implemented in SCALE3 ABSPACK scaling algorithm.
;
_exptl_crystal_colour colourless
_exptl_crystal_colour_primary colourless
_exptl_crystal_density_diffrn 1.335
_exptl_crystal_description prism
_exptl_crystal_F_000 1392
_exptl_crystal_size_max 0.2
_exptl_crystal_size_mid 0.18
_exptl_crystal_size_min 0.16
_refine_diff_density_max 0.386
_refine_diff_density_min -0.251
_refine_diff_density_rms 0.043
_refine_ls_extinction_method none
_refine_ls_goodness_of_fit_ref 1.021
_refine_ls_hydrogen_treatment constr
_refine_ls_matrix_type full
_refine_ls_number_parameters 433
_refine_ls_number_reflns 5924
_refine_ls_number_restraints 0
_refine_ls_restrained_S_all 1.021
_refine_ls_R_factor_all 0.0654
_refine_ls_R_factor_gt 0.0510
_refine_ls_shift/su_max 0.000
_refine_ls_shift/su_mean 0.000
_refine_ls_structure_factor_coef Fsqd
_refine_ls_weighting_details 'w=1/[\s^2^(Fo^2^)+(0.0786P)^2^+0.8415P] where P=(Fo^2^+2Fc^2^)/3'
_refine_ls_weighting_scheme calc
_refine_ls_wR_factor_gt 0.1367
_refine_ls_wR_factor_ref 0.1519
_reflns_Friedel_coverage 0.000
_reflns_number_gt 4586
_reflns_number_total 5924
_reflns_threshold_expression 'I > 2\s(I)'
_cod_data_source_file jo7b02734_si_001.cif
_cod_data_source_block 20170327
_cod_database_code 4033295
_shelx_shelxl_version_number 2014/7
_chemical_oxdiff_formula C19H12O4P1
_shelx_space_group_comment
;
The symmetry employed for this shelxl refinement is uniquely defined
by the following loop, which should always be used as a source of
symmetry information in preference to the above space-group names.
They are only intended as comments.
;
_reflns_odcompleteness_completeness 99.94
_reflns_odcompleteness_iscentric 1
_reflns_odcompleteness_theta 66.97
_olex2_refinement_description
;
1. Fixed Uiso
 At 1.2 times of:
  All C(H) groups
2.a Aromatic/amide H refined with riding coordinates:
 C1(H1), C2(H2), C3(H3), C4(H4), C9(H9), C10(H10), C11(H11), C12(H12),
 C13(H13), C15(H15), C16(H16), C17(H17), C18(H18), C19(H19), C1'(H1'), C2'(H2'),
  C3'(H3'), C4'(H4'), C9'(H9'), C10'(H10'), C11'(H11'), C12'(H12'), C13'(H13'),
 C15'(H15'), C16'(H16'), C17'(H17'), C18'(H18'), C19'(H19')
;
_olex2_submission_special_instructions 'No special instructions were received'

loop_
_space_group_symop_operation_xyz
'x, y, z'
'-x+1/2, y+1/2, -z+1/2'
'-x, -y, -z'
'x-1/2, -y-1/2, z-1/2'

loop_
_atom_site_label
_atom_site_type_symbol
_atom_site_fract_x
_atom_site_fract_y
_atom_site_fract_z
_atom_site_U_iso_or_equiv
_atom_site_adp_type
_atom_site_occupancy
_atom_site_site_symmetry_order
_atom_site_calc_flag
_atom_site_refinement_flags_posn
C1 C 0.6178(2) -0.0141(3) 0.55940(11) 0.0651(7) Uani 1 1 d .
H1 H 0.5613 0.0334 0.5550 0.078 Uiso 1 1 calc R
C2 C 0.6171(2) -0.1482(3) 0.55466(12) 0.0727(8) Uani 1 1 d .
H2 H 0.5593 -0.1934 0.5477 0.087 Uiso 1 1 calc R
C3 C 0.7015(3) -0.2207(3) 0.55996(12) 0.0750(8) Uani 1 1 d .
H3 H 0.6991 -0.3129 0.5563 0.090 Uiso 1 1 calc R
C4 C 0.7864(2) -0.1574(3) 0.57033(11) 0.0672(7) Uani 1 1 d .
H4 H 0.8423 -0.2055 0.5733 0.081 Uiso 1 1 calc R
C5 C 0.78943(18) -0.0177(2) 0.57656(10) 0.0543(5) Uani 1 1 d .
C6 C 0.72965(17) 0.1841(2) 0.57930(10) 0.0523(5) Uani 1 1 d .
C7 C 0.82862(16) 0.1875(2) 0.59069(10) 0.0506(5) Uani 1 1 d .
C8 C 0.89456(16) 0.3016(2) 0.60687(11) 0.0529(5) Uani 1 1 d .
C9 C 0.88918(19) 0.4153(3) 0.57262(13) 0.0648(6) Uani 1 1 d .
H9 H 0.8418 0.4230 0.5382 0.078 Uiso 1 1 calc R
C10 C 0.9543(2) 0.5169(3) 0.58967(16) 0.0783(8) Uani 1 1 d .
H10 H 0.9507 0.5925 0.5665 0.094 Uiso 1 1 calc R
C11 C 1.0242(2) 0.5075(3) 0.64051(16) 0.0827(9) Uani 1 1 d .
H11 H 1.0673 0.5769 0.6520 0.099 Uiso 1 1 calc R
C12 C 1.0302(2) 0.3957(4) 0.67418(14) 0.0819(9) Uani 1 1 d .
H12 H 1.0776 0.3890 0.7086 0.098 Uiso 1 1 calc R
C13 C 0.96628(18) 0.2924(3) 0.65736(12) 0.0645(6) Uani 1 1 d .
H13 H 0.9716 0.2161 0.6803 0.077 Uiso 1 1 calc R
C14 C 0.65177(17) 0.2704(3) 0.66854(11) 0.0604(6) Uani 1 1 d .
C15 C 0.7202(2) 0.3280(4) 0.71274(15) 0.0870(10) Uani 1 1 d .
H15 H 0.7649 0.3865 0.7043 0.104 Uiso 1 1 calc R
C16 C 0.7206(3) 0.2963(5) 0.77048(16) 0.1141(15) Uani 1 1 d .
H16 H 0.7655 0.3348 0.8011 0.137 Uiso 1 1 calc R
C17 C 0.6549(3) 0.2084(5) 0.78217(17) 0.1177(15) Uani 1 1 d .
H17 H 0.6573 0.1848 0.8206 0.141 Uiso 1 1 calc R
C18 C 0.5867(3) 0.1558(5) 0.73831(16) 0.1136(14) Uani 1 1 d .
H18 H 0.5410 0.0994 0.7469 0.136 Uiso 1 1 calc R
C19 C 0.5846(2) 0.1856(3) 0.68066(14) 0.0790(8) Uani 1 1 d .
H19 H 0.5382 0.1486 0.6505 0.095 Uiso 1 1 calc R
N1 N 0.70458(14) 0.05037(19) 0.57097(8) 0.0525(5) Uani 1 1 d .
N2 N 0.86422(14) 0.0638(2) 0.58823(9) 0.0570(5) Uani 1 1 d .
O1 O 0.69371(14) 0.43071(19) 0.59187(11) 0.0808(6) Uani 1 1 d .
O2 O 0.55798(12) 0.2762(2) 0.55993(8) 0.0710(5) Uani 1 1 d .
S1 S 0.65180(4) 0.30312(6) 0.59466(3) 0.05749(19) Uani 1 1 d .
C1' C 0.87195(19) -0.1339(3) 0.44384(11) 0.0610(6) Uani 1 1 d .
H1' H 0.9295 -0.0879 0.4530 0.073 Uiso 1 1 calc R
C2' C 0.8705(2) -0.2680(3) 0.44460(12) 0.0694(7) Uani 1 1 d .
H2' H 0.9277 -0.3147 0.4535 0.083 Uiso 1 1 calc R
C3' C 0.7842(2) -0.3384(3) 0.43226(12) 0.0724(8) Uani 1 1 d .
H3' H 0.7846 -0.4310 0.4328 0.087 Uiso 1 1 calc R
C4' C 0.6997(2) -0.2718(3) 0.41950(11) 0.0659(7) Uani 1 1 d .
H4' H 0.6424 -0.3181 0.4126 0.079 Uiso 1 1 calc R
C5' C 0.70029(17) -0.1320(2) 0.41690(10) 0.0527(5) Uani 1 1 d .
C6' C 0.76514(16) 0.0691(2) 0.42370(10) 0.0499(5) Uani 1 1 d .
C7' C 0.66627(16) 0.0759(2) 0.40660(9) 0.0485(5) Uani 1 1 d .
C8' C 0.60377(16) 0.1932(2) 0.39009(10) 0.0526(5) Uani 1 1 d .
C9' C 0.53457(18) 0.1888(3) 0.33766(12) 0.0655(7) Uani 1 1 d .
H9' H 0.5295 0.1141 0.3138 0.079 Uiso 1 1 calc R
C10' C 0.4734(2) 0.2946(4) 0.32077(15) 0.0873(10) Uani 1 1 d .
H10' H 0.4281 0.2918 0.2853 0.105 Uiso 1 1 calc R
C11' C 0.4793(3) 0.4040(4) 0.35624(18) 0.0922(11) Uani 1 1 d .
H11' H 0.4380 0.4753 0.3447 0.111 Uiso 1 1 calc R
C12' C 0.5456(2) 0.4087(3) 0.40841(16) 0.0792(9) Uani 1 1 d .
H12' H 0.5482 0.4823 0.4327 0.095 Uiso 1 1 calc R
C13' C 0.60883(19) 0.3047(2) 0.42539(12) 0.0625(6) Uani 1 1 d .
H13' H 0.6548 0.3095 0.4605 0.075 Uiso 1 1 calc R
C14' C 0.85691(17) 0.1610(3) 0.34256(11) 0.0601(6) Uani 1 1 d .
C15' C 0.7893(2) 0.2164(4) 0.29713(15) 0.0908(11) Uani 1 1 d .
H15' H 0.7404 0.2686 0.3044 0.109 Uiso 1 1 calc R
C16' C 0.7959(3) 0.1923(6) 0.24029(17) 0.1244(18) Uani 1 1 d .
H16' H 0.7519 0.2301 0.2091 0.149 Uiso 1 1 calc R
C17' C 0.8677(4) 0.1120(6) 0.23013(19) 0.139(2) Uani 1 1 d .
H17' H 0.8701 0.0929 0.1920 0.167 Uiso 1 1 calc R
C18' C 0.9349(4) 0.0609(5) 0.27535(19) 0.1273(17) Uani 1 1 d .
H18' H 0.9843 0.0096 0.2681 0.153 Uiso 1 1 calc R
C19' C 0.9298(2) 0.0851(4) 0.33229(15) 0.0834(9) Uani 1 1 d .
H19' H 0.9755 0.0500 0.3634 0.100 Uiso 1 1 calc R
N1' N 0.78699(13) -0.06609(18) 0.42929(8) 0.0493(4) Uani 1 1 d .
N2' N 0.62729(14) -0.0469(2) 0.40340(9) 0.0559(5) Uani 1 1 d .
O1' O 0.80832(14) 0.31566(18) 0.41869(10) 0.0773(6) Uani 1 1 d .
O2' O 0.93888(13) 0.1556(2) 0.45285(9) 0.0743(5) Uani 1 1 d .
S1' S 0.84873(4) 0.18721(6) 0.41529(3) 0.05514(18) Uani 1 1 d .

loop_
_atom_site_aniso_label
_atom_site_aniso_U_11
_atom_site_aniso_U_22
_atom_site_aniso_U_33
_atom_site_aniso_U_23
_atom_site_aniso_U_13
_atom_site_aniso_U_12
C1 0.0642(15) 0.0665(16) 0.0643(15) -0.0063(12) 0.0153(12) -0.0125(13)
C2 0.089(2) 0.0643(17) 0.0664(16) -0.0071(13) 0.0215(14) -0.0249(16)
C3 0.120(3) 0.0461(13) 0.0619(15) -0.0041(12) 0.0277(16) -0.0130(16)
C4 0.096(2) 0.0486(13) 0.0593(14) 0.0010(11) 0.0227(14) 0.0086(14)
C5 0.0670(14) 0.0468(12) 0.0507(12) 0.0017(10) 0.0173(10) 0.0058(11)
C6 0.0553(13) 0.0442(12) 0.0581(13) 0.0026(10) 0.0148(10) 0.0028(10)
C7 0.0535(12) 0.0461(12) 0.0536(12) 0.0044(9) 0.0156(10) 0.0036(10)
C8 0.0510(12) 0.0497(13) 0.0622(13) 0.0001(10) 0.0217(10) 0.0012(10)
C9 0.0641(15) 0.0553(14) 0.0772(17) 0.0089(12) 0.0215(13) 0.0015(12)
C10 0.087(2) 0.0538(15) 0.104(2) 0.0080(15) 0.0423(18) -0.0039(15)
C11 0.086(2) 0.0698(19) 0.101(2) -0.0175(17) 0.0391(18) -0.0270(17)
C12 0.0691(17) 0.098(2) 0.0766(19) -0.0111(17) 0.0146(14) -0.0159(17)
C13 0.0615(15) 0.0669(16) 0.0653(15) 0.0058(12) 0.0157(12) -0.0061(12)
C14 0.0531(13) 0.0612(14) 0.0657(15) -0.0106(12) 0.0123(11) 0.0083(12)
C15 0.0625(17) 0.110(3) 0.087(2) -0.0252(19) 0.0142(15) -0.0077(17)
C16 0.099(3) 0.164(4) 0.072(2) -0.038(2) 0.0050(19) -0.004(3)
C17 0.134(4) 0.152(4) 0.070(2) -0.012(2) 0.030(2) -0.008(3)
C18 0.146(4) 0.129(3) 0.077(2) -0.018(2) 0.048(2) -0.038(3)
C19 0.085(2) 0.083(2) 0.0726(18) -0.0147(15) 0.0259(15) -0.0171(17)
N1 0.0600(11) 0.0462(10) 0.0518(10) 0.0011(8) 0.0145(8) -0.0019(9)
N2 0.0579(11) 0.0499(11) 0.0646(12) 0.0003(9) 0.0176(9) 0.0082(9)
O1 0.0763(12) 0.0490(10) 0.1252(18) 0.0084(11) 0.0403(12) 0.0104(9)
O2 0.0544(10) 0.0830(13) 0.0715(11) 0.0086(10) 0.0071(8) 0.0130(9)
S1 0.0515(3) 0.0496(3) 0.0715(4) 0.0034(3) 0.0149(3) 0.0080(2)
C1' 0.0611(14) 0.0595(15) 0.0594(14) 0.0052(11) 0.0085(11) 0.0103(12)
C2' 0.0851(19) 0.0570(15) 0.0655(15) 0.0051(12) 0.0174(13) 0.0228(14)
C3' 0.111(2) 0.0423(13) 0.0614(15) 0.0000(11) 0.0155(15) 0.0095(15)
C4' 0.0851(18) 0.0451(13) 0.0642(15) -0.0022(11) 0.0119(13) -0.0097(13)
C5' 0.0630(14) 0.0445(12) 0.0491(12) -0.0018(9) 0.0105(10) -0.0041(11)
C6' 0.0537(12) 0.0409(11) 0.0524(12) -0.0006(9) 0.0078(9) -0.0013(10)
C7' 0.0511(12) 0.0440(11) 0.0506(11) -0.0004(9) 0.0129(9) -0.0009(10)
C8' 0.0504(12) 0.0501(13) 0.0609(13) 0.0037(10) 0.0206(10) 0.0019(10)
C9' 0.0610(15) 0.0700(17) 0.0647(15) 0.0018(13) 0.0137(12) 0.0069(13)
C10' 0.0700(18) 0.106(3) 0.085(2) 0.0313(19) 0.0177(15) 0.0270(18)
C11' 0.093(2) 0.076(2) 0.120(3) 0.032(2) 0.050(2) 0.0368(19)
C12' 0.089(2) 0.0550(16) 0.108(2) 0.0014(16) 0.0525(19) 0.0103(15)
C13' 0.0663(15) 0.0515(14) 0.0762(16) -0.0008(12) 0.0301(13) -0.0011(12)
C14' 0.0523(13) 0.0594(14) 0.0662(15) 0.0115(12) 0.0099(11) -0.0081(11)
C15' 0.0609(17) 0.126(3) 0.083(2) 0.028(2) 0.0117(14) 0.0069(18)
C16' 0.101(3) 0.192(5) 0.075(2) 0.044(3) 0.011(2) 0.007(3)
C17' 0.151(4) 0.197(6) 0.081(3) 0.029(3) 0.049(3) 0.032(4)
C18' 0.158(4) 0.147(4) 0.095(3) 0.029(3) 0.068(3) 0.051(3)
C19' 0.085(2) 0.086(2) 0.084(2) 0.0211(17) 0.0301(16) 0.0172(18)
N1' 0.0549(10) 0.0433(10) 0.0477(10) 0.0001(8) 0.0089(8) 0.0003(8)
N2' 0.0541(11) 0.0482(11) 0.0642(11) 0.0030(9) 0.0118(9) -0.0051(9)
O1' 0.0733(12) 0.0467(10) 0.1145(16) -0.0094(10) 0.0279(11) -0.0104(9)
O2' 0.0556(10) 0.0825(13) 0.0743(12) -0.0025(10) -0.0043(8) -0.0106(10)
S1' 0.0488(3) 0.0463(3) 0.0663(4) -0.0027(2) 0.0063(2) -0.0076(2)

loop_
_atom_type_symbol
_atom_type_description
_atom_type_scat_dispersion_real
_atom_type_scat_dispersion_imag
_atom_type_scat_source
C C 0.0181 0.0091 'International Tables Vol C Tables 4.2.6.8 and 6.1.1.4'
H H 0.0000 0.0000 'International Tables Vol C Tables 4.2.6.8 and 6.1.1.4'
N N 0.0311 0.0180 'International Tables Vol C Tables 4.2.6.8 and 6.1.1.4'
O O 0.0492 0.0322 'International Tables Vol C Tables 4.2.6.8 and 6.1.1.4'
S S 0.3331 0.5567 'International Tables Vol C Tables 4.2.6.8 and 6.1.1.4'

loop_
_geom_angle_atom_site_label_1
_geom_angle_atom_site_label_2
_geom_angle_atom_site_label_3
_geom_angle
C2 C1 H1 120.9
C2 C1 N1 118.2(3)
N1 C1 H1 120.9
C1 C2 H2 119.3
C1 C2 C3 121.4(3)
C3 C2 H2 119.3
C2 C3 H3 119.8
C4 C3 C2 120.4(3)
C4 C3 H3 119.8
C3 C4 H4 120.3
C3 C4 C5 119.4(3)
C5 C4 H4 120.3
N1 C5 C4 118.5(3)
N2 C5 C4 129.5(3)
N2 C5 N1 112.0(2)
C7 C6 N1 105.8(2)
C7 C6 S1 129.08(19)
N1 C6 S1 122.16(18)
C6 C7 C8 129.6(2)
N2 C7 C6 110.7(2)
N2 C7 C8 119.6(2)
C9 C8 C7 123.0(2)
C13 C8 C7 118.3(2)
C13 C8 C9 118.7(2)
C8 C9 H9 120.0
C10 C9 C8 120.0(3)
C10 C9 H9 120.0
C9 C10 H10 119.7
C11 C10 C9 120.7(3)
C11 C10 H10 119.7
C10 C11 H11 120.2
C12 C11 C10 119.6(3)
C12 C11 H11 120.2
C11 C12 H12 119.8
C11 C12 C13 120.4(3)
C13 C12 H12 119.8
C8 C13 C12 120.6(3)
C8 C13 H13 119.7
C12 C13 H13 119.7
C15 C14 S1 119.6(2)
C19 C14 C15 121.1(3)
C19 C14 S1 119.2(2)
C14 C15 H15 120.8
C14 C15 C16 118.3(4)
C16 C15 H15 120.8
C15 C16 H16 119.9
C17 C16 C15 120.2(4)
C17 C16 H16 119.9
C16 C17 H17 119.7
C18 C17 C16 120.6(4)
C18 C17 H17 119.7
C17 C18 H18 119.8
C17 C18 C19 120.4(4)
C19 C18 H18 119.8
C14 C19 C18 119.4(3)
C14 C19 H19 120.3
C18 C19 H19 120.3
C1 N1 C5 122.1(2)
C1 N1 C6 132.4(2)
C5 N1 C6 105.55(19)
C5 N2 C7 105.93(19)
C6 S1 C14 103.40(11)
O1 S1 C6 107.67(11)
O1 S1 C14 108.27(14)
O1 S1 O2 119.90(13)
O2 S1 C6 108.85(12)
O2 S1 C14 107.53(12)
C2' C1' H1' 120.6
C2' C1' N1' 118.8(3)
N1' C1' H1' 120.6
C1' C2' H2' 119.4
C1' C2' C3' 121.2(3)
C3' C2' H2' 119.4
C2' C3' H3' 119.9
C4' C3' C2' 120.3(2)
C4' C3' H3' 119.9
C3' C4' H4' 120.5
C3' C4' C5' 119.1(3)
C5' C4' H4' 120.5
N1' C5' C4' 118.9(2)
N2' C5' C4' 129.5(2)
N2' C5' N1' 111.6(2)
C7' C6' N1' 105.61(19)
C7' C6' S1' 128.94(18)
N1' C6' S1' 121.81(18)
C6' C7' C8' 129.5(2)
N2' C7' C6' 111.0(2)
N2' C7' C8' 119.5(2)
C9' C8' C7' 118.1(2)
C13' C8' C7' 123.0(2)
C13' C8' C9' 118.8(2)
C8' C9' H9' 119.8
C10' C9' C8' 120.4(3)
C10' C9' H9' 119.8
C9' C10' H10' 120.0
C11' C10' C9' 120.0(3)
C11' C10' H10' 120.0
C10' C11' H11' 119.9
C12' C11' C10' 120.3(3)
C12' C11' H11' 119.9
C11' C12' H12' 119.8
C11' C12' C13' 120.4(3)
C13' C12' H12' 119.8
C8' C13' H13' 120.0
C12' C13' C8' 120.1(3)
C12' C13' H13' 120.0
C15' C14' S1' 119.4(2)
C19' C14' C15' 121.2(3)
C19' C14' S1' 119.4(2)
C14' C15' H15' 120.7
C14' C15' C16' 118.5(4)
C16' C15' H15' 120.7
C15' C16' H16' 120.0
C17' C16' C15' 120.0(4)
C17' C16' H16' 120.0
C16' C17' H17' 119.7
C18' C17' C16' 120.6(4)
C18' C17' H17' 119.7
C17' C18' H18' 120.0
C17' C18' C19' 120.0(4)
C19' C18' H18' 120.0
C14' C19' C18' 119.6(3)
C14' C19' H19' 120.2
C18' C19' H19' 120.2
C1' N1' C5' 121.7(2)
C1' N1' C6' 132.5(2)
C5' N1' C6' 105.82(19)
C5' N2' C7' 106.01(19)
C6' S1' C14' 102.79(11)
O1' S1' C6' 107.70(11)
O1' S1' C14' 108.32(14)
O2' S1' C6' 109.56(12)
O2' S1' C14' 107.70(12)
O2' S1' O1' 119.50(13)

loop_
_geom_bond_atom_site_label_1
_geom_bond_atom_site_label_2
_geom_bond_distance
C1 H1 0.9300
C1 C2 1.351(4)
C1 N1 1.380(3)
C2 H2 0.9300
C2 C3 1.402(4)
C3 H3 0.9300
C3 C4 1.352(4)
C4 H4 0.9300
C4 C5 1.411(3)
C5 N1 1.383(3)
C5 N2 1.331(3)
C6 C7 1.392(3)
C6 N1 1.392(3)
C6 S1 1.740(2)
C7 C8 1.481(3)
C7 N2 1.352(3)
C8 C9 1.391(3)
C8 C13 1.380(4)
C9 H9 0.9300
C9 C10 1.381(4)
C10 H10 0.9300
C10 C11 1.373(5)
C11 H11 0.9300
C11 C12 1.366(5)
C12 H12 0.9300
C12 C13 1.383(4)
C13 H13 0.9300
C14 C15 1.379(4)
C14 C19 1.373(4)
C14 S1 1.774(3)
C15 H15 0.9300
C15 C16 1.398(5)
C16 H16 0.9300
C16 C17 1.374(6)
C17 H17 0.9300
C17 C18 1.352(6)
C18 H18 0.9300
C18 C19 1.386(5)
C19 H19 0.9300
O1 S1 1.426(2)
O2 S1 1.4311(19)
C1' H1' 0.9300
C1' C2' 1.347(4)
C1' N1' 1.374(3)
C2' H2' 0.9300
C2' C3' 1.403(4)
C3' H3' 0.9300
C3' C4' 1.362(4)
C4' H4' 0.9300
C4' C5' 1.405(3)
C5' N1' 1.386(3)
C5' N2' 1.336(3)
C6' C7' 1.391(3)
C6' N1' 1.394(3)
C6' S1' 1.739(2)
C7' C8' 1.479(3)
C7' N2' 1.350(3)
C8' C9' 1.391(3)
C8' C13' 1.387(3)
C9' H9' 0.9300
C9' C10' 1.379(4)
C10' H10' 0.9300
C10' C11' 1.372(5)
C11' H11' 0.9300
C11' C12' 1.365(5)
C12' H12' 0.9300
C12' C13' 1.382(4)
C13' H13' 0.9300
C14' C15' 1.381(4)
C14' C19' 1.369(4)
C14' S1' 1.769(3)
C15' H15' 0.9300
C15' C16' 1.389(5)
C16' H16' 0.9300
C16' C17' 1.382(6)
C17' H17' 0.9300
C17' C18' 1.358(6)
C18' H18' 0.9300
C18' C19' 1.385(5)
C19' H19' 0.9300
O1' S1' 1.427(2)
O2' S1' 1.4238(19)

loop_
_geom_torsion_atom_site_label_1
_geom_torsion_atom_site_label_2
_geom_torsion_atom_site_label_3
_geom_torsion_atom_site_label_4
_geom_torsion
C1 C2 C3 C4 0.3(4)
C2 C1 N1 C5 1.3(4)
C2 C1 N1 C6 -178.7(2)
C2 C3 C4 C5 0.9(4)
C3 C4 C5 N1 -0.9(4)
C3 C4 C5 N2 178.1(2)
C4 C5 N1 C1 -0.2(3)
C4 C5 N1 C6 179.9(2)
C4 C5 N2 C7 -178.8(2)
C6 C7 C8 C9 -57.4(4)
C6 C7 C8 C13 124.7(3)
C6 C7 N2 C5 -1.1(3)
C7 C6 N1 C1 178.8(2)
C7 C6 N1 C5 -1.3(2)
C7 C6 S1 C14 -83.5(2)
C7 C6 S1 O1 31.0(3)
C7 C6 S1 O2 162.4(2)
C7 C8 C9 C10 -178.6(2)
C7 C8 C13 C12 179.5(2)
C8 C7 N2 C5 176.0(2)
C8 C9 C10 C11 -0.5(4)
C9 C8 C13 C12 1.4(4)
C9 C10 C11 C12 0.9(5)
C10 C11 C12 C13 -0.1(5)
C11 C12 C13 C8 -1.0(5)
C13 C8 C9 C10 -0.7(4)
C14 C15 C16 C17 0.9(6)
C15 C14 C19 C18 -1.1(5)
C15 C14 S1 C6 86.6(3)
C15 C14 S1 O1 -27.5(3)
C15 C14 S1 O2 -158.4(2)
C15 C16 C17 C18 -2.8(8)
C16 C17 C18 C19 2.7(8)
C17 C18 C19 C14 -0.8(7)
C19 C14 C15 C16 1.1(5)
C19 C14 S1 C6 -92.1(2)
C19 C14 S1 O1 153.9(2)
C19 C14 S1 O2 23.0(3)
N1 C1 C2 C3 -1.4(4)
N1 C5 N2 C7 0.3(3)
N1 C6 C7 C8 -175.3(2)
N1 C6 C7 N2 1.5(3)
N1 C6 S1 C14 74.1(2)
N1 C6 S1 O1 -171.4(2)
N1 C6 S1 O2 -40.0(2)
N2 C5 N1 C1 -179.4(2)
N2 C5 N1 C6 0.7(3)
N2 C7 C8 C9 126.1(3)
N2 C7 C8 C13 -51.9(3)
S1 C6 C7 C8 -14.9(4)
S1 C6 C7 N2 161.92(19)
S1 C6 N1 C1 16.7(4)
S1 C6 N1 C5 -163.36(17)
S1 C14 C15 C16 -177.6(3)
S1 C14 C19 C18 177.5(3)
C1' C2' C3' C4' -0.4(4)
C2' C1' N1' C5' 1.7(4)
C2' C1' N1' C6' -178.7(2)
C2' C3' C4' C5' 2.2(4)
C3' C4' C5' N1' -2.1(4)
C3' C4' C5' N2' 177.5(2)
C4' C5' N1' C1' 0.2(3)
C4' C5' N1' C6' -179.5(2)
C4' C5' N2' C7' -179.2(3)
C6' C7' C8' C9' 128.6(3)
C6' C7' C8' C13' -53.8(4)
C6' C7' N2' C5' -1.5(3)
C7' C6' N1' C1' 178.7(2)
C7' C6' N1' C5' -1.7(2)
C7' C6' S1' C14' -81.9(2)
C7' C6' S1' O1' 32.4(3)
C7' C6' S1' O2' 163.8(2)
C7' C8' C9' C10' 178.8(2)
C7' C8' C13' C12' -177.3(2)
C8' C7' N2' C5' 175.9(2)
C8' C9' C10' C11' -1.2(5)
C9' C8' C13' C12' 0.3(4)
C9' C10' C11' C12' -0.1(5)
C10' C11' C12' C13' 1.5(5)
C11' C12' C13' C8' -1.6(4)
C13' C8' C9' C10' 1.1(4)
C14' C15' C16' C17' 1.4(7)
C15' C14' C19' C18' -1.3(5)
C15' C14' S1' C6' 81.4(3)
C15' C14' S1' O1' -32.4(3)
C15' C14' S1' O2' -163.0(2)
C15' C16' C17' C18' -2.9(9)
C16' C17' C18' C19' 2.3(9)
C17' C18' C19' C14' -0.2(7)
C19' C14' C15' C16' 0.7(5)
C19' C14' S1' C6' -98.0(3)
C19' C14' S1' O1' 148.2(2)
C19' C14' S1' O2' 17.6(3)
N1' C1' C2' C3' -1.6(4)
N1' C5' N2' C7' 0.4(3)
N1' C6' C7' C8' -175.1(2)
N1' C6' C7' N2' 2.0(3)
N1' C6' S1' C14' 73.4(2)
N1' C6' S1' O1' -172.37(19)
N1' C6' S1' O2' -40.9(2)
N2' C5' N1' C1' -179.5(2)
N2' C5' N1' C6' 0.8(3)
N2' C7' C8' C9' -48.2(3)
N2' C7' C8' C13' 129.4(3)
S1' C6' C7' C8' -16.7(4)
S1' C6' C7' N2' 160.31(18)
S1' C6' N1' C1' 18.4(4)
S1' C6' N1' C5' -161.90(16)
S1' C14' C15' C16' -178.7(3)
S1' C14' C19' C18' 178.1(3)
